data_4036230
loop_
_publ_author_name
'Hu, Wei-Bo'
'Xie, Chang-Dong'
'Hu, Wen-Jing'
'Zhao, Xiao-Li'
'Liu, Yahu A.'
'Huo, Ji-Chuan'
'Li, Jiu-Sheng'
'Jiang, Biao'
'Wen, Ke'

_publ_section_title
;
 Selectivity and Cooperativity in the Binding of Multiple Guests to a
 Pillar[5]arene-Crown Ether Fused Tricyclic Host.
;
_journal_issue 16
_journal_name_full 'The Journal of organic chemistry'
_journal_page_first 7994
_journal_page_last 8000
_journal_paper_doi 10.1021/acs.joc.5b01038
_journal_volume 80
_journal_year 2015
_chemical_formula_sum 'C114 H134 F12 N2 O26 P2'
_chemical_formula_weight 2238.17
_space_group_IT_number 14
_space_group_name_Hall '-P 2ybc'
_space_group_name_H-M_alt 'P 1 21/c 1'
_symmetry_cell_setting monoclinic
_symmetry_space_group_name_H-M 'P 1 21/c 1'
_atom_sites_solution_hydrogens geom
_atom_sites_solution_primary direct
_atom_sites_solution_secondary difmap
_audit_creation_method SHELXL-97
_cell_angle_alpha 90.00
_cell_angle_beta 93.275(2)
_cell_angle_gamma 90.00
_cell_formula_units_Z 2
_cell_length_a 12.6946(8)
_cell_length_b 30.8143(19)
_cell_length_c 18.2906(11)
_cell_measurement_temperature 173(2)
_cell_volume 7143.1(8)
_computing_structure_refinement 'SHELXL-97 (Sheldrick, 2008)'
_computing_structure_solution 'SHELXS-97 (Sheldrick, 2008)'
_diffrn_ambient_temperature 173(2)
_diffrn_measured_fraction_theta_full 0.999
_diffrn_measured_fraction_theta_max 0.999
_diffrn_radiation_monochromator graphite
_diffrn_radiation_source 'fine-focus sealed tube'
_diffrn_radiation_type MoK\a
_diffrn_radiation_wavelength 0.71073
_diffrn_reflns_av_R_equivalents 0.1044
_diffrn_reflns_av_sigmaI/netI 0.0746
_diffrn_reflns_limit_h_max 14
_diffrn_reflns_limit_h_min -15
_diffrn_reflns_limit_k_max 36
_diffrn_reflns_limit_k_min -36
_diffrn_reflns_limit_l_max 21
_diffrn_reflns_limit_l_min -21
_diffrn_reflns_number 82305
_diffrn_reflns_theta_full 25.01
_diffrn_reflns_theta_max 25.01
_diffrn_reflns_theta_min 1.30
_exptl_absorpt_coefficient_mu 0.104
_exptl_absorpt_correction_T_max 0.9815
_exptl_absorpt_correction_T_min 0.9527
_exptl_absorpt_correction_type multi-scan
_exptl_absorpt_process_details sadabs
_exptl_crystal_colour colorless
_exptl_crystal_density_diffrn 1.041
_exptl_crystal_density_method 'not measured'
_exptl_crystal_description block
_exptl_crystal_F_000 2356
_exptl_crystal_size_max 0.47
_exptl_crystal_size_mid 0.21
_exptl_crystal_size_min 0.18
_platon_squeeze_details
;
;
_refine_diff_density_max 1.676
_refine_diff_density_min -0.940
_refine_diff_density_rms 0.073
_refine_ls_extinction_method none
_refine_ls_goodness_of_fit_ref 1.078
_refine_ls_hydrogen_treatment constr
_refine_ls_matrix_type full
_refine_ls_number_parameters 703
_refine_ls_number_reflns 12582
_refine_ls_number_restraints 8
_refine_ls_restrained_S_all 1.084
_refine_ls_R_factor_all 0.1489
_refine_ls_R_factor_gt 0.0998
_refine_ls_shift/su_max 0.000
_refine_ls_shift/su_mean 0.000
_refine_ls_structure_factor_coef Fsqd
_refine_ls_weighting_details 'calc w=1/[\s^2^(Fo^2^)+(0.1915P)^2^+0.0000P] where P=(Fo^2^+2Fc^2^)/3'
_refine_ls_weighting_scheme calc
_refine_ls_wR_factor_gt 0.2943
_refine_ls_wR_factor_ref 0.3235
_reflns_number_gt 6955
_reflns_number_total 12582
_reflns_threshold_expression >2sigma(I)
_cod_data_source_file jo5b01038_si_005.cif
_cod_data_source_block z
_cod_depositor_comments
;
The following automatic conversions were performed:

data item '_symmetry_cell_setting' value 'Monoclinic' was changed to
'monoclinic' in accordance with the
/home/saulius/struct/COD-crude-data/automatic-downloads/DataCite-retrospective/ACS/depositions/lib/dictionaries/cif_core.dic
dictionary named 'cif_core.dic' version 2.4.2 last updated on
2011-04-26.

Automatic conversion script
Id: cif_fix_values 6909 2019-04-08 15:41:33Z antanas 
;
_cod_original_sg_symbol_H-M P2(1)/c
_cod_database_code 4036230

loop_
_symmetry_equiv_pos_as_xyz
'x, y, z'
'-x, y+1/2, -z+1/2'
'-x, -y, -z'
'x, -y-1/2, z-1/2'

loop_
_atom_site_label
_atom_site_type_symbol
_atom_site_fract_x
_atom_site_fract_y
_atom_site_fract_z
_atom_site_U_iso_or_equiv
_atom_site_adp_type
_atom_site_occupancy
_atom_site_symmetry_multiplicity
_atom_site_calc_flag
_atom_site_refinement_flags
N1 N 1.0401(4) 0.90080(17) 0.5905(3) 0.0715(15) Uani 1 1 d .
C52 C 1.0563(6) 0.8606(2) 0.6285(5) 0.097(2) Uani 1 1 d .
H52A H 1.1205 0.8467 0.6126 0.145 Uiso 1 1 calc R
H52B H 0.9957 0.8415 0.6176 0.145 Uiso 1 1 calc R
H52C H 1.0637 0.8660 0.6813 0.145 Uiso 1 1 calc R
C53 C 1.1097(4) 0.9134(2) 0.5420(4) 0.0730(19) Uani 1 1 d .
H53A H 1.1685 0.8956 0.5324 0.088 Uiso 1 1 calc R
C54 C 1.0947(4) 0.9515(2) 0.5073(4) 0.0706(18) Uani 1 1 d .
H54A H 1.1447 0.9604 0.4736 0.085 Uiso 1 1 calc R
C55 C 1.0092(4) 0.97880(18) 0.5184(3) 0.0564(15) Uani 1 1 d .
C56 C 0.9398(4) 0.9641(2) 0.5690(3) 0.0644(16) Uani 1 1 d .
H56A H 0.8799 0.9812 0.5790 0.077 Uiso 1 1 calc R
C57 C 0.9563(4) 0.9250(2) 0.6053(3) 0.0647(16) Uani 1 1 d .
H57A H 0.9087 0.9154 0.6402 0.078 Uiso 1 1 calc R
P1 P 0.29167(11) 0.98285(5) 0.30931(9) 0.0607(4) Uani 1 1 d .
O1 O 0.3684(3) 0.87359(11) 0.0345(2) 0.0621(10) Uani 1 1 d .
O2 O 0.7920(2) 0.88536(10) -0.01427(18) 0.0475(8) Uani 1 1 d .
O3 O 0.3632(3) 0.80240(11) 0.28391(18) 0.0530(9) Uani 1 1 d .
O4 O 0.6337(3) 0.73803(12) 0.08486(18) 0.0563(9) Uani 1 1 d .
O5 O 0.5753(2) 0.88349(11) 0.47171(18) 0.0496(9) Uani 1 1 d .
O6 O 0.7400(3) 0.73588(10) 0.34963(18) 0.0496(8) Uani 1 1 d .
O7 O 1.0057(3) 0.98146(13) 0.1558(2) 0.0646(11) Uani 1 1 d .
O8 O 0.5764(2) 1.00029(12) 0.10376(18) 0.0528(9) Uani 1 1 d .
O9 O 0.7221(3) 1.01860(10) 0.35802(18) 0.0473(8) Uani 1 1 d .
O10 O 0.6410(3) 1.10050(11) 0.38337(19) 0.0526(9) Uani 1 1 d .
O11 O 0.9698(2) 0.87189(10) 0.39660(17) 0.0449(8) Uani 1 1 d .
O12 O 1.1631(3) 0.82685(12) 0.4361(2) 0.0699(12) Uani 1 1 d .
O13 O 1.2685(6) 0.82038(15) 0.5738(4) 0.167(4) Uani 1 1 d D
C1 C 0.6852(3) 0.88106(14) -0.0031(2) 0.0364(10) Uani 1 1 d .
C2 C 0.6358(4) 0.84103(14) 0.0057(2) 0.0386(10) Uani 1 1 d .
H2A H 0.6756 0.8150 0.0029 0.046 Uiso 1 1 calc R
C3 C 0.5305(4) 0.83896(14) 0.0186(2) 0.0389(10) Uani 1 1 d .
C4 C 0.4735(4) 0.87768(14) 0.0216(3) 0.0418(11) Uani 1 1 d .
C5 C 0.5224(4) 0.91673(14) 0.0116(3) 0.0427(11) Uani 1 1 d .
H5A H 0.4819 0.9426 0.0123 0.051 Uiso 1 1 calc R
C6 C 0.6295(3) 0.91944(14) 0.0006(2) 0.0372(10) Uani 1 1 d .
C7 C 0.5664(4) 0.75161(14) 0.1356(3) 0.0428(11) Uani 1 1 d .
C8 C 0.5704(4) 0.73943(14) 0.2082(3) 0.0417(11) Uani 1 1 d .
H8A H 0.6217 0.7186 0.2244 0.050 Uiso 1 1 calc R
C9 C 0.5043(4) 0.75575(14) 0.2587(2) 0.0384(11) Uani 1 1 d .
C10 C 0.4283(3) 0.78519(14) 0.2328(2) 0.0375(10) Uani 1 1 d .
C11 C 0.4198(3) 0.79699(14) 0.1601(3) 0.0407(11) Uani 1 1 d .
H11A H 0.3662 0.8169 0.1440 0.049 Uiso 1 1 calc R
C12 C 0.4878(4) 0.78054(13) 0.1095(2) 0.0389(10) Uani 1 1 d .
C13 C 0.7008(3) 0.77352(14) 0.3806(2) 0.0377(10) Uani 1 1 d .
C14 C 0.5932(3) 0.77751(15) 0.3778(2) 0.0386(10) Uani 1 1 d .
C15 C 0.5498(4) 0.81468(15) 0.4078(2) 0.0424(11) Uani 1 1 d .
H15A H 0.4754 0.8182 0.4058 0.051 Uiso 1 1 calc R
C16 C 0.6131(3) 0.84644(15) 0.4404(2) 0.0393(10) Uani 1 1 d .
C17 C 0.7243(3) 0.84176(14) 0.4436(2) 0.0373(10) Uani 1 1 d .
C18 C 0.7655(3) 0.80457(14) 0.4128(2) 0.0382(10) Uani 1 1 d .
H18A H 0.8398 0.8006 0.4141 0.046 Uiso 1 1 calc R
C19 C 0.6834(3) 0.99598(14) 0.1187(2) 0.0371(10) Uani 1 1 d .
C20 C 0.7404(3) 0.97903(13) 0.0620(2) 0.0367(10) Uani 1 1 d .
C21 C 0.8484(3) 0.97503(14) 0.0738(3) 0.0414(11) Uani 1 1 d .
H21A H 0.8885 0.9642 0.0355 0.050 Uiso 1 1 calc R
C22 C 0.8999(3) 0.98626(14) 0.1396(3) 0.0413(11) Uani 1 1 d .
C23 C 0.8429(3) 1.00249(13) 0.1965(2) 0.0351(10) Uani 1 1 d .
C24 C 0.7336(3) 1.00730(15) 0.1839(2) 0.0402(11) Uani 1 1 d .
H24A H 0.6935 1.0187 0.2217 0.048 Uiso 1 1 calc R
C25 C 0.9097(3) 0.90835(14) 0.3843(2) 0.0358(10) Uani 1 1 d .
C26 C 0.9331(3) 0.94132(14) 0.3358(2) 0.0368(10) Uani 1 1 d .
H26A H 0.9936 0.9386 0.3079 0.044 Uiso 1 1 calc R
C27 C 0.8703(3) 0.97823(13) 0.3270(2) 0.0363(10) Uani 1 1 d .
C28 C 0.7823(3) 0.98136(14) 0.3697(2) 0.0381(10) Uani 1 1 d .
C29 C 0.7588(3) 0.94931(13) 0.4186(2) 0.0360(10) Uani 1 1 d .
H29A H 0.6994 0.9526 0.4475 0.043 Uiso 1 1 calc R
C30 C 0.8210(3) 0.91225(14) 0.4264(2) 0.0369(10) Uani 1 1 d .
C31 C 0.3162(5) 0.91144(19) 0.0589(6) 0.109(3) Uani 1 1 d .
H31A H 0.2421 0.9046 0.0661 0.163 Uiso 1 1 calc R
H31B H 0.3201 0.9344 0.0222 0.163 Uiso 1 1 calc R
H31C H 0.3506 0.9213 0.1053 0.163 Uiso 1 1 calc R
C32 C 0.8524(4) 0.84638(19) -0.0135(4) 0.0685(16) Uani 1 1 d .
H32A H 0.9261 0.8533 -0.0221 0.103 Uiso 1 1 calc R
H32B H 0.8240 0.8269 -0.0522 0.103 Uiso 1 1 calc R
H32C H 0.8488 0.8321 0.0342 0.103 Uiso 1 1 calc R
C33 C 0.3290(4) 0.84603(18) 0.2721(3) 0.0643(15) Uani 1 1 d .
H33A H 0.2839 0.8547 0.3113 0.096 Uiso 1 1 calc R
H33B H 0.2890 0.8481 0.2248 0.096 Uiso 1 1 calc R
H33C H 0.3905 0.8652 0.2722 0.096 Uiso 1 1 calc R
C34 C 0.7184(5) 0.7109(2) 0.1120(3) 0.0696(17) Uani 1 1 d .
H34A H 0.7619 0.7028 0.0716 0.104 Uiso 1 1 calc R
H34B H 0.6896 0.6847 0.1336 0.104 Uiso 1 1 calc R
H34C H 0.7616 0.7266 0.1493 0.104 Uiso 1 1 calc R
C35 C 0.8485(4) 0.73562(17) 0.3326(3) 0.0562(13) Uani 1 1 d .
H35A H 0.8658 0.7075 0.3112 0.084 Uiso 1 1 calc R
H35B H 0.8930 0.7404 0.3774 0.084 Uiso 1 1 calc R
H35C H 0.8610 0.7588 0.2974 0.084 Uiso 1 1 calc R
C36 C 0.4800(5) 0.9008(2) 0.4393(4) 0.0786(19) Uani 1 1 d .
H36A H 0.4607 0.9269 0.4659 0.118 Uiso 1 1 calc R
H36B H 0.4237 0.8791 0.4417 0.118 Uiso 1 1 calc R
H36C H 0.4900 0.9081 0.3880 0.118 Uiso 1 1 calc R
C37 C 0.5165(4) 1.0128(3) 0.1637(3) 0.081(2) Uani 1 1 d .
H37A H 0.4418 1.0149 0.1474 0.122 Uiso 1 1 calc R
H37B H 0.5413 1.0410 0.1824 0.122 Uiso 1 1 calc R
H37C H 0.5251 0.9910 0.2027 0.122 Uiso 1 1 calc R
C38 C 1.0662(4) 0.9604(2) 0.1043(4) 0.0772(19) Uani 1 1 d .
H38A H 1.1402 0.9593 0.1228 0.116 Uiso 1 1 calc R
H38B H 1.0610 0.9765 0.0580 0.116 Uiso 1 1 calc R
H38C H 1.0397 0.9309 0.0962 0.116 Uiso 1 1 calc R
C39 C 0.6823(3) 0.96342(14) -0.0084(2) 0.0373(10) Uani 1 1 d .
H39A H 0.6279 0.9851 -0.0240 0.045 Uiso 1 1 calc R
H39B H 0.7329 0.9613 -0.0475 0.045 Uiso 1 1 calc R
C40 C 0.8937(4) 1.01227(15) 0.2715(3) 0.0439(11) Uani 1 1 d .
H40A H 0.9711 1.0144 0.2680 0.053 Uiso 1 1 calc R
H40B H 0.8681 1.0407 0.2883 0.053 Uiso 1 1 calc R
C41 C 0.7938(4) 0.87628(15) 0.4790(2) 0.0408(11) Uani 1 1 d .
H41A H 0.8600 0.8627 0.4991 0.049 Uiso 1 1 calc R
H41B H 0.7577 0.8891 0.5204 0.049 Uiso 1 1 calc R
C42 C 0.5196(4) 0.74492(15) 0.3385(3) 0.0439(11) Uani 1 1 d .
H42A H 0.5497 0.7154 0.3441 0.053 Uiso 1 1 calc R
H42B H 0.4505 0.7452 0.3610 0.053 Uiso 1 1 calc R
C43 C 0.4796(4) 0.79519(14) 0.0301(2) 0.0425(11) Uani 1 1 d .
H43A H 0.5138 0.7733 -0.0002 0.051 Uiso 1 1 calc R
H43B H 0.4042 0.7968 0.0132 0.051 Uiso 1 1 calc R
C44 C 0.6314(4) 1.02437(17) 0.3999(3) 0.0505(12) Uani 1 1 d .
H44A H 0.6532 1.0281 0.4524 0.061 Uiso 1 1 calc R
H44B H 0.5848 0.9987 0.3948 0.061 Uiso 1 1 calc R
C45 C 0.5742(4) 1.06415(16) 0.3715(3) 0.0504(12) Uani 1 1 d .
H45A H 0.5552 1.0609 0.3185 0.061 Uiso 1 1 calc R
H45B H 0.5084 1.0682 0.3973 0.061 Uiso 1 1 calc R
C46 C 0.5865(4) 1.13948(18) 0.3643(3) 0.0612(15) Uani 1 1 d .
H46A H 0.5320 1.1453 0.3997 0.073 Uiso 1 1 calc R
H46B H 0.5511 1.1367 0.3149 0.073 Uiso 1 1 calc R
C47 C 0.6646(6) 1.17635(19) 0.3653(4) 0.081(2) Uani 1 1 d .
H47A H 0.7075 1.1734 0.3221 0.097 Uiso 1 1 calc R
H47B H 0.6247 1.2039 0.3596 0.097 Uiso 1 1 calc R
C48 C 1.0520(4) 0.86266(16) 0.3481(3) 0.0457(11) Uani 1 1 d .
H48A H 1.1055 0.8861 0.3507 0.055 Uiso 1 1 calc R
H48B H 1.0223 0.8606 0.2970 0.055 Uiso 1 1 calc R
C49 C 1.1009(4) 0.82092(16) 0.3712(3) 0.0491(12) Uani 1 1 d .
H49A H 1.0452 0.7992 0.3792 0.059 Uiso 1 1 calc R
H49B H 1.1451 0.8099 0.3324 0.059 Uiso 1 1 calc R
C50 C 1.2245(4) 0.78915(18) 0.4554(3) 0.0595(14) Uani 1 1 d D
H50A H 1.2577 0.7776 0.4117 0.071 Uiso 1 1 calc R
H50B H 1.1787 0.7663 0.4746 0.071 Uiso 1 1 calc R
C51 C 1.3086(6) 0.8019(4) 0.5132(4) 0.138(4) Uani 1 1 d DU
H51A H 1.3497 0.7758 0.5285 0.166 Uiso 1 1 calc R
H51B H 1.3576 0.8227 0.4917 0.166 Uiso 1 1 calc R
F6 F 0.1744(3) 0.9928(2) 0.3042(2) 0.147(2) Uani 1 1 d .
F5 F 0.4109(4) 0.9686(3) 0.3151(4) 0.182(3) Uani 1 1 d .
F4 F 0.2809(5) 0.9654(4) 0.3809(4) 0.300(7) Uani 1 1 d .
F3 F 0.3000(6) 1.0033(3) 0.2348(6) 0.273(7) Uani 1 1 d .
F2 F 0.3237(14) 1.0214(4) 0.3346(10) 0.416(11) Uani 1 1 d .
F1 F 0.2819(9) 0.9478(4) 0.2589(7) 0.290(6) Uani 1 1 d .

loop_
_atom_site_aniso_label
_atom_site_aniso_U_11
_atom_site_aniso_U_22
_atom_site_aniso_U_33
_atom_site_aniso_U_23
_atom_site_aniso_U_13
_atom_site_aniso_U_12
N1 0.053(3) 0.075(4) 0.085(4) -0.037(3) -0.015(3) 0.013(3)
C52 0.083(5) 0.091(5) 0.113(6) -0.021(5) -0.015(4) 0.021(4)
C53 0.036(3) 0.084(5) 0.098(5) -0.036(4) -0.003(3) 0.015(3)
C54 0.042(3) 0.086(5) 0.084(4) -0.039(4) 0.006(3) 0.001(3)
C55 0.030(3) 0.085(4) 0.054(3) -0.037(3) -0.007(2) 0.009(3)
C56 0.034(3) 0.096(5) 0.063(4) -0.034(3) -0.001(3) 0.016(3)
C57 0.047(3) 0.078(4) 0.068(4) -0.032(3) -0.005(3) 0.009(3)
P1 0.0428(8) 0.0647(10) 0.0761(11) 0.0091(8) 0.0158(7) 0.0021(7)
O1 0.047(2) 0.043(2) 0.098(3) 0.0030(19) 0.0198(19) 0.0029(16)
O2 0.0429(19) 0.0407(18) 0.060(2) -0.0046(15) 0.0118(16) 0.0090(14)
O3 0.049(2) 0.061(2) 0.051(2) -0.0014(17) 0.0125(16) 0.0007(17)
O4 0.069(2) 0.062(2) 0.0380(19) -0.0007(16) 0.0076(17) 0.0254(18)
O5 0.0367(17) 0.059(2) 0.053(2) -0.0192(16) -0.0008(15) 0.0037(15)
O6 0.049(2) 0.0435(19) 0.057(2) -0.0098(16) 0.0067(16) -0.0008(15)
O7 0.0310(18) 0.086(3) 0.077(3) -0.029(2) 0.0051(17) 0.0009(17)
O8 0.0348(18) 0.079(2) 0.0443(19) -0.0069(17) 0.0013(15) 0.0126(16)
O9 0.0493(19) 0.0407(18) 0.053(2) -0.0053(15) 0.0088(15) 0.0102(15)
O10 0.049(2) 0.0451(19) 0.063(2) -0.0018(16) -0.0055(16) 0.0157(16)
O11 0.0342(17) 0.0497(19) 0.051(2) 0.0055(15) 0.0037(14) 0.0088(14)
O12 0.089(3) 0.058(2) 0.060(2) -0.0183(18) -0.027(2) 0.047(2)
O13 0.256(8) 0.056(3) 0.169(6) -0.016(3) -0.157(6) 0.044(4)
C1 0.035(2) 0.041(2) 0.033(2) -0.0025(19) 0.0042(18) 0.0024(19)
C2 0.049(3) 0.036(2) 0.031(2) -0.0029(19) 0.000(2) 0.011(2)
C3 0.049(3) 0.037(2) 0.030(2) -0.0009(19) 0.001(2) -0.002(2)
C4 0.042(3) 0.036(2) 0.049(3) -0.001(2) 0.006(2) 0.004(2)
C5 0.046(3) 0.029(2) 0.053(3) 0.007(2) 0.008(2) 0.005(2)
C6 0.046(3) 0.036(2) 0.030(2) -0.0003(18) 0.0013(19) 0.010(2)
C7 0.054(3) 0.036(2) 0.039(3) -0.003(2) 0.008(2) 0.000(2)
C8 0.051(3) 0.032(2) 0.042(3) 0.005(2) -0.006(2) 0.000(2)
C9 0.044(3) 0.034(2) 0.036(3) -0.0011(19) 0.001(2) -0.014(2)
C10 0.038(2) 0.036(2) 0.039(3) -0.005(2) 0.006(2) -0.0043(19)
C11 0.037(2) 0.033(2) 0.051(3) 0.001(2) -0.005(2) 0.0001(19)
C12 0.050(3) 0.026(2) 0.040(3) -0.0013(19) 0.002(2) 0.000(2)
C13 0.037(2) 0.042(3) 0.035(2) -0.001(2) 0.0032(19) -0.002(2)
C14 0.041(3) 0.045(3) 0.031(2) 0.0029(19) 0.0054(19) -0.007(2)
C15 0.039(3) 0.047(3) 0.041(3) -0.004(2) 0.004(2) -0.001(2)
C16 0.039(2) 0.046(3) 0.033(2) -0.008(2) 0.0036(19) -0.001(2)
C17 0.037(2) 0.045(3) 0.030(2) 0.0050(19) 0.0008(18) -0.003(2)
C18 0.035(2) 0.046(3) 0.034(2) 0.005(2) 0.0003(19) 0.000(2)
C19 0.033(2) 0.040(2) 0.037(2) 0.0042(19) -0.0034(19) 0.0050(19)
C20 0.040(2) 0.029(2) 0.041(3) 0.0038(19) 0.0068(19) 0.0028(18)
C21 0.038(2) 0.038(2) 0.049(3) -0.002(2) 0.012(2) -0.001(2)
C22 0.030(2) 0.033(2) 0.061(3) -0.011(2) 0.004(2) -0.0033(18)
C23 0.031(2) 0.027(2) 0.047(3) 0.0046(19) -0.0001(19) -0.0028(17)
C24 0.036(2) 0.045(3) 0.040(3) 0.000(2) 0.007(2) 0.004(2)
C25 0.029(2) 0.036(2) 0.042(3) -0.0033(19) -0.0010(19) -0.0032(18)
C26 0.025(2) 0.041(3) 0.044(3) -0.005(2) -0.0021(18) 0.0009(18)
C27 0.037(2) 0.033(2) 0.038(2) -0.0046(19) -0.0028(19) -0.0007(19)
C28 0.040(2) 0.032(2) 0.041(3) -0.011(2) -0.008(2) 0.0030(19)
C29 0.035(2) 0.035(2) 0.039(2) -0.0078(19) 0.0040(19) -0.0019(19)
C30 0.032(2) 0.046(3) 0.031(2) -0.0051(19) -0.0071(18) -0.0018(19)
C31 0.070(4) 0.045(3) 0.219(10) -0.007(4) 0.075(5) 0.005(3)
C32 0.060(4) 0.061(4) 0.086(4) -0.004(3) 0.016(3) 0.025(3)
C33 0.055(3) 0.062(4) 0.076(4) -0.013(3) 0.006(3) 0.016(3)
C34 0.073(4) 0.084(4) 0.053(3) -0.009(3) 0.006(3) 0.039(3)
C35 0.056(3) 0.045(3) 0.069(4) -0.002(3) 0.012(3) 0.007(2)
C36 0.065(4) 0.068(4) 0.101(5) -0.024(4) -0.011(3) 0.022(3)
C37 0.040(3) 0.155(7) 0.049(3) -0.026(4) 0.005(3) 0.023(4)
C38 0.038(3) 0.101(5) 0.094(5) -0.031(4) 0.012(3) 0.014(3)
C39 0.040(2) 0.037(2) 0.035(2) 0.0028(19) 0.0008(19) 0.0070(19)
C40 0.042(3) 0.042(3) 0.048(3) -0.002(2) 0.001(2) -0.006(2)
C41 0.045(3) 0.046(3) 0.032(2) -0.003(2) 0.002(2) -0.003(2)
C42 0.049(3) 0.043(3) 0.040(3) 0.001(2) 0.001(2) -0.009(2)
C43 0.056(3) 0.038(3) 0.033(2) -0.0004(19) -0.003(2) -0.001(2)
C44 0.038(3) 0.059(3) 0.055(3) -0.008(2) 0.005(2) 0.008(2)
C45 0.043(3) 0.057(3) 0.051(3) -0.006(2) 0.000(2) 0.012(2)
C46 0.058(3) 0.063(3) 0.060(3) -0.008(3) -0.019(3) 0.034(3)
C47 0.109(5) 0.049(3) 0.079(4) 0.005(3) -0.048(4) 0.023(3)
C48 0.038(2) 0.056(3) 0.044(3) 0.001(2) 0.002(2) 0.008(2)
C49 0.043(3) 0.053(3) 0.052(3) -0.006(2) 0.003(2) 0.000(2)
C50 0.056(3) 0.065(3) 0.057(3) -0.009(3) -0.001(3) 0.029(3)
C51 0.138(4) 0.139(4) 0.137(4) 0.002(2) 0.006(2) 0.011(2)
F6 0.059(2) 0.305(8) 0.079(3) -0.002(4) 0.014(2) 0.044(3)
F5 0.078(3) 0.306(9) 0.167(5) 0.099(6) 0.047(3) 0.070(4)
F4 0.104(4) 0.668(19) 0.134(5) 0.231(9) 0.069(4) 0.161(7)
F3 0.171(6) 0.316(10) 0.353(11) 0.261(10) 0.196(8) 0.165(7)
F2 0.50(2) 0.195(10) 0.53(3) -0.135(13) -0.164(19) -0.159(13)
F1 0.335(14) 0.237(10) 0.293(12) -0.172(10) -0.023(10) 0.055(9)

loop_
_atom_type_symbol
_atom_type_description
_atom_type_scat_dispersion_real
_atom_type_scat_dispersion_imag
_atom_type_scat_source
C C 0.0033 0.0016 'International Tables Vol C Tables 4.2.6.8 and 6.1.1.4'
H H 0.0000 0.0000 'International Tables Vol C Tables 4.2.6.8 and 6.1.1.4'
N N 0.0061 0.0033 'International Tables Vol C Tables 4.2.6.8 and 6.1.1.4'
O O 0.0106 0.0060 'International Tables Vol C Tables 4.2.6.8 and 6.1.1.4'
F F 0.0171 0.0103 'International Tables Vol C Tables 4.2.6.8 and 6.1.1.4'
P P 0.1023 0.0942 'International Tables Vol C Tables 4.2.6.8 and 6.1.1.4'

loop_
_geom_angle_atom_site_label_1
_geom_angle_atom_site_label_2
_geom_angle_atom_site_label_3
_geom_angle
_geom_angle_site_symmetry_1
_geom_angle_site_symmetry_3
C57 N1 C53 122.2(6) . .
C57 N1 C52 118.5(6) . .
C53 N1 C52 119.3(6) . .
N1 C52 H52A 109.5 . .
N1 C52 H52B 109.5 . .
H52A C52 H52B 109.5 . .
N1 C52 H52C 109.5 . .
H52A C52 H52C 109.5 . .
H52B C52 H52C 109.5 . .
N1 C53 C54 118.8(6) . .
N1 C53 H53A 120.6 . .
C54 C53 H53A 120.6 . .
C53 C54 C55 123.2(6) . .
C53 C54 H54A 118.4 . .
C55 C54 H54A 118.4 . .
C56 C55 C54 115.4(6) . .
C56 C55 C55 120.0(6) . 3_776
C54 C55 C55 124.6(7) . 3_776
C57 C56 C55 121.2(5) . .
C57 C56 H56A 119.4 . .
C55 C56 H56A 119.4 . .
N1 C57 C56 119.2(6) . .
N1 C57 H57A 120.4 . .
C56 C57 H57A 120.4 . .
F2 P1 F1 156.6(11) . .
F2 P1 F4 93.5(10) . .
F1 P1 F4 107.4(8) . .
F2 P1 F3 84.6(9) . .
F1 P1 F3 74.9(7) . .
F4 P1 F3 177.1(6) . .
F2 P1 F6 96.9(9) . .
F1 P1 F6 93.7(5) . .
F4 P1 F6 89.3(3) . .
F3 P1 F6 88.8(3) . .
F2 P1 F5 87.2(8) . .
F1 P1 F5 83.1(6) . .
F4 P1 F5 88.6(3) . .
F3 P1 F5 93.5(3) . .
F6 P1 F5 175.4(4) . .
C4 O1 C31 116.9(4) . .
C1 O2 C32 116.6(4) . .
C10 O3 C33 116.5(4) . .
C7 O4 C34 115.6(4) . .
C16 O5 C36 116.5(4) . .
C13 O6 C35 117.6(4) . .
C22 O7 C38 118.1(4) . .
C19 O8 C37 116.0(4) . .
C28 O9 C44 118.2(4) . .
C45 O10 C46 110.6(4) . .
C25 O11 C48 118.6(3) . .
C49 O12 C50 112.1(4) . .
C47 O13 C51 116.6(7) 3_776 .
C6 C1 O2 115.6(4) . .
C6 C1 C2 121.1(4) . .
O2 C1 C2 123.3(4) . .
C3 C2 C1 120.6(4) . .
C3 C2 H2A 119.7 . .
C1 C2 H2A 119.7 . .
C2 C3 C4 118.6(4) . .
C2 C3 C43 119.5(4) . .
C4 C3 C43 121.9(4) . .
C5 C4 O1 123.7(4) . .
C5 C4 C3 120.3(4) . .
O1 C4 C3 116.0(4) . .
C4 C5 C6 121.8(4) . .
C4 C5 H5A 119.1 . .
C6 C5 H5A 119.1 . .
C1 C6 C5 117.6(4) . .
C1 C6 C39 121.8(4) . .
C5 C6 C39 120.6(4) . .
O4 C7 C8 125.7(4) . .
O4 C7 C12 115.2(4) . .
C8 C7 C12 119.2(4) . .
C9 C8 C7 123.8(4) . .
C9 C8 H8A 118.1 . .
C7 C8 H8A 118.1 . .
C8 C9 C10 116.6(4) . .
C8 C9 C42 121.4(4) . .
C10 C9 C42 121.8(4) . .
C11 C10 O3 122.2(4) . .
C11 C10 C9 121.1(4) . .
O3 C10 C9 116.7(4) . .
C10 C11 C12 121.8(4) . .
C10 C11 H11A 119.1 . .
C12 C11 H11A 119.1 . .
C11 C12 C7 117.4(4) . .
C11 C12 C43 121.0(4) . .
C7 C12 C43 121.5(4) . .
C14 C13 C18 121.6(4) . .
C14 C13 O6 115.9(4) . .
C18 C13 O6 122.4(4) . .
C13 C14 C15 118.2(4) . .
C13 C14 C42 122.8(4) . .
C15 C14 C42 118.8(4) . .
C16 C15 C14 121.2(4) . .
C16 C15 H15A 119.4 . .
C14 C15 H15A 119.4 . .
O5 C16 C15 124.1(4) . .
O5 C16 C17 115.9(4) . .
C15 C16 C17 120.0(4) . .
C18 C17 C16 117.6(4) . .
C18 C17 C41 122.1(4) . .
C16 C17 C41 120.3(4) . .
C13 C18 C17 121.2(4) . .
C13 C18 H18A 119.4 . .
C17 C18 H18A 119.4 . .
C24 C19 O8 123.8(4) . .
C24 C19 C20 120.4(4) . .
O8 C19 C20 115.8(4) . .
C21 C20 C19 117.9(4) . .
C21 C20 C39 122.2(4) . .
C19 C20 C39 119.8(4) . .
C22 C21 C20 122.1(4) . .
C22 C21 H21A 119.0 . .
C20 C21 H21A 119.0 . .
O7 C22 C21 125.0(4) . .
O7 C22 C23 115.0(4) . .
C21 C22 C23 120.0(4) . .
C22 C23 C24 117.9(4) . .
C22 C23 C40 122.4(4) . .
C24 C23 C40 119.6(4) . .
C19 C24 C23 121.7(4) . .
C19 C24 H24A 119.2 . .
C23 C24 H24A 119.2 . .
O11 C25 C26 124.5(4) . .
O11 C25 C30 115.9(4) . .
C26 C25 C30 119.6(4) . .
C25 C26 C27 121.9(4) . .
C25 C26 H26A 119.1 . .
C27 C26 H26A 119.1 . .
C26 C27 C28 117.4(4) . .
C26 C27 C40 121.0(4) . .
C28 C27 C40 121.6(4) . .
C29 C28 O9 123.7(4) . .
C29 C28 C27 121.4(4) . .
O9 C28 C27 114.8(4) . .
C28 C29 C30 120.8(4) . .
C28 C29 H29A 119.6 . .
C30 C29 H29A 119.6 . .
C29 C30 C25 118.8(4) . .
C29 C30 C41 121.0(4) . .
C25 C30 C41 120.2(4) . .
O1 C31 H31A 109.5 . .
O1 C31 H31B 109.5 . .
H31A C31 H31B 109.5 . .
O1 C31 H31C 109.5 . .
H31A C31 H31C 109.5 . .
H31B C31 H31C 109.5 . .
O2 C32 H32A 109.5 . .
O2 C32 H32B 109.5 . .
H32A C32 H32B 109.5 . .
O2 C32 H32C 109.5 . .
H32A C32 H32C 109.5 . .
H32B C32 H32C 109.5 . .
O3 C33 H33A 109.5 . .
O3 C33 H33B 109.5 . .
H33A C33 H33B 109.5 . .
O3 C33 H33C 109.5 . .
H33A C33 H33C 109.5 . .
H33B C33 H33C 109.5 . .
O4 C34 H34A 109.5 . .
O4 C34 H34B 109.5 . .
H34A C34 H34B 109.5 . .
O4 C34 H34C 109.5 . .
H34A C34 H34C 109.5 . .
H34B C34 H34C 109.5 . .
O6 C35 H35A 109.5 . .
O6 C35 H35B 109.5 . .
H35A C35 H35B 109.5 . .
O6 C35 H35C 109.5 . .
H35A C35 H35C 109.5 . .
H35B C35 H35C 109.5 . .
O5 C36 H36A 109.5 . .
O5 C36 H36B 109.5 . .
H36A C36 H36B 109.5 . .
O5 C36 H36C 109.5 . .
H36A C36 H36C 109.5 . .
H36B C36 H36C 109.5 . .
O8 C37 H37A 109.5 . .
O8 C37 H37B 109.5 . .
H37A C37 H37B 109.5 . .
O8 C37 H37C 109.5 . .
H37A C37 H37C 109.5 . .
H37B C37 H37C 109.5 . .
O7 C38 H38A 109.5 . .
O7 C38 H38B 109.5 . .
H38A C38 H38B 109.5 . .
O7 C38 H38C 109.5 . .
H38A C38 H38C 109.5 . .
H38B C38 H38C 109.5 . .
C6 C39 C20 112.6(3) . .
C6 C39 H39A 109.1 . .
C20 C39 H39A 109.1 . .
C6 C39 H39B 109.1 . .
C20 C39 H39B 109.1 . .
H39A C39 H39B 107.8 . .
C27 C40 C23 112.5(4) . .
C27 C40 H40A 109.1 . .
C23 C40 H40A 109.1 . .
C27 C40 H40B 109.1 . .
C23 C40 H40B 109.1 . .
H40A C40 H40B 107.8 . .
C17 C41 C30 113.1(4) . .
C17 C41 H41A 109.0 . .
C30 C41 H41A 109.0 . .
C17 C41 H41B 109.0 . .
C30 C41 H41B 109.0 . .
H41A C41 H41B 107.8 . .
C9 C42 C14 110.8(4) . .
C9 C42 H42A 109.5 . .
C14 C42 H42A 109.5 . .
C9 C42 H42B 109.5 . .
C14 C42 H42B 109.5 . .
H42A C42 H42B 108.1 . .
C3 C43 C12 113.0(4) . .
C3 C43 H43A 109.0 . .
C12 C43 H43A 109.0 . .
C3 C43 H43B 109.0 . .
C12 C43 H43B 109.0 . .
H43A C43 H43B 107.8 . .
O9 C44 C45 107.7(4) . .
O9 C44 H44A 110.2 . .
C45 C44 H44A 110.2 . .
O9 C44 H44B 110.2 . .
C45 C44 H44B 110.2 . .
H44A C44 H44B 108.5 . .
O10 C45 C44 108.6(4) . .
O10 C45 H45A 110.0 . .
C44 C45 H45A 110.0 . .
O10 C45 H45B 110.0 . .
C44 C45 H45B 110.0 . .
H45A C45 H45B 108.4 . .
O10 C46 C47 108.9(4) . .
O10 C46 H46A 109.9 . .
C47 C46 H46A 109.9 . .
O10 C46 H46B 109.9 . .
C47 C46 H46B 109.9 . .
H46A C46 H46B 108.3 . .
O13 C47 C46 116.3(6) 3_776 .
O13 C47 H47A 108.2 3_776 .
C46 C47 H47A 108.2 . .
O13 C47 H47B 108.2 3_776 .
C46 C47 H47B 108.2 . .
H47A C47 H47B 107.4 . .
O11 C48 C49 107.6(4) . .
O11 C48 H48A 110.2 . .
C49 C48 H48A 110.2 . .
O11 C48 H48B 110.2 . .
C49 C48 H48B 110.2 . .
H48A C48 H48B 108.5 . .
O12 C49 C48 109.7(4) . .
O12 C49 H49A 109.7 . .
C48 C49 H49A 109.7 . .
O12 C49 H49B 109.7 . .
C48 C49 H49B 109.7 . .
H49A C49 H49B 108.2 . .
O12 C50 C51 108.3(6) . .
O12 C50 H50A 110.0 . .
C51 C50 H50A 110.0 . .
O12 C50 H50B 110.0 . .
C51 C50 H50B 110.0 . .
H50A C50 H50B 108.4 . .
O13 C51 C50 113.2(6) . .
O13 C51 H51A 108.9 . .
C50 C51 H51A 108.9 . .
O13 C51 H51B 108.9 . .
C50 C51 H51B 108.9 . .
H51A C51 H51B 107.8 . .

loop_
_geom_bond_atom_site_label_1
_geom_bond_atom_site_label_2
_geom_bond_distance
_geom_bond_site_symmetry_2
N1 C57 1.339(7) .
N1 C53 1.344(8) .
N1 C52 1.430(9) .
C52 H52A 0.9800 .
C52 H52B 0.9800 .
C52 H52C 0.9800 .
C53 C54 1.345(9) .
C53 H53A 0.9500 .
C54 C55 1.396(7) .
C54 H54A 0.9500 .
C55 C56 1.390(8) .
C55 C55 1.483(12) 3_776
C56 C57 1.387(9) .
C56 H56A 0.9500 .
C57 H57A 0.9500 .
P1 F2 1.331(7) .
P1 F1 1.422(7) .
P1 F4 1.430(5) .
P1 F3 1.510(7) .
P1 F6 1.517(4) .
P1 F5 1.574(5) .
O1 C4 1.375(6) .
O1 C31 1.426(7) .
O2 C1 1.388(5) .
O2 C32 1.425(6) .
O3 C10 1.387(5) .
O3 C33 1.425(6) .
O4 C7 1.363(6) .
O4 C34 1.427(6) .
O5 C16 1.376(5) .
O5 C36 1.419(6) .
O6 C13 1.395(5) .
O6 C35 1.429(6) .
O7 C22 1.367(5) .
O7 C38 1.407(6) .
O8 C19 1.376(5) .
O8 C37 1.423(6) .
O9 C28 1.388(5) .
O9 C44 1.431(6) .
O10 C45 1.414(6) .
O10 C46 1.420(6) .
O11 C25 1.370(5) .
O11 C48 1.437(5) .
O12 C49 1.399(6) .
O12 C50 1.432(6) .
O13 C47 1.367(7) 3_776
O13 C51 1.369(5) .
C1 C6 1.381(6) .
C1 C2 1.397(6) .
C2 C3 1.372(6) .
C2 H2A 0.9500 .
C3 C4 1.398(6) .
C3 C43 1.515(6) .
C4 C5 1.371(6) .
C5 C6 1.388(6) .
C5 H5A 0.9500 .
C6 C39 1.524(6) .
C7 C8 1.378(6) .
C7 C12 1.401(6) .
C8 C9 1.378(7) .
C8 H8A 0.9500 .
C9 C10 1.387(6) .
C9 C42 1.500(6) .
C10 C11 1.377(6) .
C11 C12 1.396(6) .
C11 H11A 0.9500 .
C12 C43 1.519(6) .
C13 C14 1.371(6) .
C13 C18 1.371(6) .
C14 C15 1.397(6) .
C14 C42 1.523(6) .
C15 C16 1.379(6) .
C15 H15A 0.9500 .
C16 C17 1.416(6) .
C17 C18 1.392(6) .
C17 C41 1.505(6) .
C18 H18A 0.9500 .
C19 C24 1.366(6) .
C19 C20 1.400(6) .
C20 C21 1.381(6) .
C20 C39 1.525(6) .
C21 C22 1.380(7) .
C21 H21A 0.9500 .
C22 C23 1.394(6) .
C23 C24 1.400(6) .
C23 C40 1.514(6) .
C24 H24A 0.9500 .
C25 C26 1.392(6) .
C25 C30 1.405(6) .
C26 C27 1.393(6) .
C26 H26A 0.9500 .
C27 C28 1.402(6) .
C27 C40 1.501(6) .
C28 C29 1.377(6) .
C29 C30 1.391(6) .
C29 H29A 0.9500 .
C30 C41 1.520(6) .
C31 H31A 0.9800 .
C31 H31B 0.9800 .
C31 H31C 0.9800 .
C32 H32A 0.9800 .
C32 H32B 0.9800 .
C32 H32C 0.9800 .
C33 H33A 0.9800 .
C33 H33B 0.9800 .
C33 H33C 0.9800 .
C34 H34A 0.9800 .
C34 H34B 0.9800 .
C34 H34C 0.9800 .
C35 H35A 0.9800 .
C35 H35B 0.9800 .
C35 H35C 0.9800 .
C36 H36A 0.9800 .
C36 H36B 0.9800 .
C36 H36C 0.9800 .
C37 H37A 0.9800 .
C37 H37B 0.9800 .
C37 H37C 0.9800 .
C38 H38A 0.9800 .
C38 H38B 0.9800 .
C38 H38C 0.9800 .
C39 H39A 0.9900 .
C39 H39B 0.9900 .
C40 H40A 0.9900 .
C40 H40B 0.9900 .
C41 H41A 0.9900 .
C41 H41B 0.9900 .
C42 H42A 0.9900 .
C42 H42B 0.9900 .
C43 H43A 0.9900 .
C43 H43B 0.9900 .
C44 C45 1.503(7) .
C44 H44A 0.9900 .
C44 H44B 0.9900 .
C45 H45A 0.9900 .
C45 H45B 0.9900 .
C46 C47 1.507(9) .
C46 H46A 0.9900 .
C46 H46B 0.9900 .
C47 O13 1.367(7) 3_776
C47 H47A 0.9900 .
C47 H47B 0.9900 .
C48 C49 1.479(7) .
C48 H48A 0.9900 .
C48 H48B 0.9900 .
C49 H49A 0.9900 .
C49 H49B 0.9900 .
C50 C51 1.512(5) .
C50 H50A 0.9900 .
C50 H50B 0.9900 .
C51 H51A 0.9900 .
C51 H51B 0.9900 .

loop_
_geom_torsion_atom_site_label_1
_geom_torsion_atom_site_label_2
_geom_torsion_atom_site_label_3
_geom_torsion_atom_site_label_4
_geom_torsion
_geom_torsion_site_symmetry_1
_geom_torsion_site_symmetry_4
C57 N1 C53 C54 0.2(8) . .
C52 N1 C53 C54 -179.1(6) . .
N1 C53 C54 C55 -0.8(9) . .
C53 C54 C55 C56 0.6(8) . .
C53 C54 C55 C55 179.5(6) . 3_776
C54 C55 C56 C57 0.1(7) . .
C55 C55 C56 C57 -178.8(5) 3_776 .
C53 N1 C57 C56 0.5(8) . .
C52 N1 C57 C56 179.8(5) . .
C55 C56 C57 N1 -0.7(8) . .
C32 O2 C1 C6 176.0(4) . .
C32 O2 C1 C2 -2.4(6) . .
C6 C1 C2 C3 -0.1(7) . .
O2 C1 C2 C3 178.2(4) . .
C1 C2 C3 C4 0.9(6) . .
C1 C2 C3 C43 -178.3(4) . .
C31 O1 C4 C5 -18.2(8) . .
C31 O1 C4 C3 162.1(6) . .
C2 C3 C4 C5 0.2(7) . .
C43 C3 C4 C5 179.3(4) . .
C2 C3 C4 O1 179.9(4) . .
C43 C3 C4 O1 -0.9(6) . .
O1 C4 C5 C6 178.3(4) . .
C3 C4 C5 C6 -2.0(7) . .
O2 C1 C6 C5 180.0(4) . .
C2 C1 C6 C5 -1.6(6) . .
O2 C1 C6 C39 1.1(6) . .
C2 C1 C6 C39 179.5(4) . .
C4 C5 C6 C1 2.7(7) . .
C4 C5 C6 C39 -178.4(4) . .
C34 O4 C7 C8 -3.9(7) . .
C34 O4 C7 C12 175.9(5) . .
O4 C7 C8 C9 176.3(4) . .
C12 C7 C8 C9 -3.4(7) . .
C7 C8 C9 C10 1.8(7) . .
C7 C8 C9 C42 -173.4(4) . .
C33 O3 C10 C11 -32.4(6) . .
C33 O3 C10 C9 146.6(4) . .
C8 C9 C10 C11 0.4(6) . .
C42 C9 C10 C11 175.6(4) . .
C8 C9 C10 O3 -178.6(4) . .
C42 C9 C10 O3 -3.4(6) . .
O3 C10 C11 C12 178.0(4) . .
C9 C10 C11 C12 -1.0(7) . .
C10 C11 C12 C7 -0.6(6) . .
C10 C11 C12 C43 -177.8(4) . .
O4 C7 C12 C11 -177.1(4) . .
C8 C7 C12 C11 2.7(6) . .
O4 C7 C12 C43 0.1(6) . .
C8 C7 C12 C43 179.9(4) . .
C35 O6 C13 C14 162.7(4) . .
C35 O6 C13 C18 -18.0(6) . .
C18 C13 C14 C15 1.0(6) . .
O6 C13 C14 C15 -179.7(4) . .
C18 C13 C14 C42 176.3(4) . .
O6 C13 C14 C42 -4.5(6) . .
C13 C14 C15 C16 -0.8(7) . .
C42 C14 C15 C16 -176.3(4) . .
C36 O5 C16 C15 -32.5(7) . .
C36 O5 C16 C17 148.2(5) . .
C14 C15 C16 O5 -179.1(4) . .
C14 C15 C16 C17 0.1(7) . .
O5 C16 C17 C18 179.7(4) . .
C15 C16 C17 C18 0.4(6) . .
O5 C16 C17 C41 -0.7(6) . .
C15 C16 C17 C41 180.0(4) . .
C14 C13 C18 C17 -0.5(7) . .
O6 C13 C18 C17 -179.7(4) . .
C16 C17 C18 C13 -0.2(6) . .
C41 C17 C18 C13 -179.8(4) . .
C37 O8 C19 C24 -7.1(7) . .
C37 O8 C19 C20 173.1(5) . .
C24 C19 C20 C21 -1.2(6) . .
O8 C19 C20 C21 178.6(4) . .
C24 C19 C20 C39 175.5(4) . .
O8 C19 C20 C39 -4.8(6) . .
C19 C20 C21 C22 1.4(6) . .
C39 C20 C21 C22 -175.2(4) . .
C38 O7 C22 C21 -5.2(7) . .
C38 O7 C22 C23 172.5(5) . .
C20 C21 C22 O7 177.2(4) . .
C20 C21 C22 C23 -0.4(7) . .
O7 C22 C23 C24 -178.6(4) . .
C21 C22 C23 C24 -0.8(6) . .
O7 C22 C23 C40 -2.4(6) . .
C21 C22 C23 C40 175.4(4) . .
O8 C19 C24 C23 -179.7(4) . .
C20 C19 C24 C23 0.0(7) . .
C22 C23 C24 C19 1.0(6) . .
C40 C23 C24 C19 -175.4(4) . .
C48 O11 C25 C26 -11.5(6) . .
C48 O11 C25 C30 170.8(4) . .
O11 C25 C26 C27 -178.3(4) . .
C30 C25 C26 C27 -0.7(6) . .
C25 C26 C27 C28 0.7(6) . .
C25 C26 C27 C40 -176.7(4) . .
C44 O9 C28 C29 0.9(6) . .
C44 O9 C28 C27 -179.5(4) . .
C26 C27 C28 C29 0.2(6) . .
C40 C27 C28 C29 177.6(4) . .
C26 C27 C28 O9 -179.4(4) . .
C40 C27 C28 O9 -2.0(6) . .
O9 C28 C29 C30 178.4(4) . .
C27 C28 C29 C30 -1.1(6) . .
C28 C29 C30 C25 1.1(6) . .
C28 C29 C30 C41 -178.5(4) . .
O11 C25 C30 C29 177.5(4) . .
C26 C25 C30 C29 -0.3(6) . .
O11 C25 C30 C41 -2.8(6) . .
C26 C25 C30 C41 179.4(4) . .
C1 C6 C39 C20 -81.6(5) . .
C5 C6 C39 C20 99.6(5) . .
C21 C20 C39 C6 100.1(5) . .
C19 C20 C39 C6 -76.4(5) . .
C26 C27 C40 C23 86.9(5) . .
C28 C27 C40 C23 -90.4(5) . .
C22 C23 C40 C27 -103.4(5) . .
C24 C23 C40 C27 72.8(5) . .
C18 C17 C41 C30 92.4(5) . .
C16 C17 C41 C30 -87.3(5) . .
C29 C30 C41 C17 91.4(5) . .
C25 C30 C41 C17 -88.3(5) . .
C8 C9 C42 C14 89.4(5) . .
C10 C9 C42 C14 -85.6(5) . .
C13 C14 C42 C9 -85.5(5) . .
C15 C14 C42 C9 89.8(5) . .
C2 C3 C43 C12 87.9(5) . .
C4 C3 C43 C12 -91.2(5) . .
C11 C12 C43 C3 79.2(5) . .
C7 C12 C43 C3 -97.9(5) . .
C28 O9 C44 C45 -173.9(4) . .
C46 O10 C45 C44 -173.9(4) . .
O9 C44 C45 O10 -63.0(5) . .
C45 O10 C46 C47 -170.4(5) . .
O10 C46 C47 O13 -49.3(8) . 3_776
C25 O11 C48 C49 -177.4(4) . .
C50 O12 C49 C48 -171.5(4) . .
O11 C48 C49 O12 -73.4(5) . .
C49 O12 C50 C51 165.4(5) . .
C47 O13 C51 C50 165.4(7) 3_776 .
O12 C50 C51 O13 56.3(10) . .

loop_
_platon_squeeze_void_nr
_platon_squeeze_void_average_x
_platon_squeeze_void_average_y
_platon_squeeze_void_average_z
_platon_squeeze_void_volume
_platon_squeeze_void_count_electrons
_platon_squeeze_void_content
1 0.015 0.250 0.025 1270 357 ' '
2 -0.022 0.750 0.465 1270 358 ' '
